data_4318006
loop_
_publ_author_name
'P. Gall'
'N. Barrier'
'R. Gautier'
'P. Gougeon'

_publ_section_title
;
 Synthesis, Structural Trends, and Physical and Electronic Properties of
 the Reduced Molybdenum Oxides R4Mo4O11 (R = Nd-Tm and Y) Containing
 Infinite Chains of Trans-Edge-Shared Octahedral Clusters
;
_journal_name_full 'Inorganic Chemistry'
_journal_page_first 2879
_journal_page_last 2885
_journal_paper_doi 10.1021/ic011000i
_journal_volume 41
_journal_year 2002
_chemical_formula_sum 'Er4 Mo4 O11'
_chemical_formula_weight 1228.80
_chemical_name_systematic
;
  ?
;
_space_group_IT_number 55
_symmetry_cell_setting orthorhombic
_symmetry_space_group_name_Hall '-P 2 2ab'
_symmetry_space_group_name_H-M 'P b a m'
_atom_sites_solution_hydrogens geom
_atom_sites_solution_primary direct
_atom_sites_solution_secondary difmap
_audit_creation_method SHELXL-97
_cell_angle_alpha 90.00
_cell_angle_beta 90.00
_cell_angle_gamma 90.00
_cell_formula_units_Z 4
_cell_length_a 10.6270(8)
_cell_length_b 15.7629(15)
_cell_length_c 5.6396(2)
_cell_measurement_temperature 293(2)
_cell_volume 944.70(12)
_computing_structure_refinement 'SHELXL-97 (Sheldrick, 1997)'
_diffrn_ambient_temperature 293(2)
_diffrn_measured_fraction_theta_full 1.000
_diffrn_measured_fraction_theta_max 1.000
_diffrn_radiation_monochromator graphite
_diffrn_radiation_source 'fine-focus sealed tube'
_diffrn_radiation_type MoK\a
_diffrn_radiation_wavelength 0.71070
_diffrn_reflns_av_R_equivalents 0.0000
_diffrn_reflns_av_sigmaI/netI 0.0321
_diffrn_reflns_limit_h_max 19
_diffrn_reflns_limit_h_min 0
_diffrn_reflns_limit_k_max 29
_diffrn_reflns_limit_k_min 0
_diffrn_reflns_limit_l_max 10
_diffrn_reflns_limit_l_min 0
_diffrn_reflns_number 3529
_diffrn_reflns_theta_full 41.95
_diffrn_reflns_theta_max 41.95
_diffrn_reflns_theta_min 2.31
_exptl_absorpt_coefficient_mu 40.291
_exptl_crystal_density_diffrn 8.640
_exptl_crystal_density_method 'not measured'
_exptl_crystal_F_000 2112
_refine_diff_density_max 4.175
_refine_diff_density_min -4.713
_refine_diff_density_rms 0.664
_refine_ls_extinction_coef 0.00098(4)
_refine_ls_extinction_expression Fc^*^=kFc[1+0.001xFc^2^\l^3^/sin(2\q)]^-1/4^
_refine_ls_extinction_method SHELXL
_refine_ls_goodness_of_fit_ref 1.154
_refine_ls_hydrogen_treatment mixed
_refine_ls_matrix_type full
_refine_ls_number_parameters 103
_refine_ls_number_reflns 3529
_refine_ls_number_restraints 0
_refine_ls_restrained_S_all 1.154
_refine_ls_R_factor_all 0.0437
_refine_ls_R_factor_gt 0.0254
_refine_ls_shift/su_max 0.001
_refine_ls_shift/su_mean 0.000
_refine_ls_structure_factor_coef Fsqd
_refine_ls_weighting_details 'calc w=1/[\s^2^(Fo^2^)+(0.0233P)^2^+7.1308P] where P=(Fo^2^+2Fc^2^)/3'
_refine_ls_weighting_scheme calc
_refine_ls_wR_factor_gt 0.0582
_refine_ls_wR_factor_ref 0.0611
_reflns_number_gt 2903
_reflns_number_total 3529
_reflns_threshold_expression >2sigma(I)
_cod_data_source_file ic011000i_6.cif
_cod_data_source_block er4psi
_cod_database_code 4318006

loop_
_symmetry_equiv_pos_as_xyz
'x, y, z'
'-x+1/2, y+1/2, z'
'x+1/2, -y+1/2, z'
'-x, -y, z'
'-x, -y, -z'
'x-1/2, -y-1/2, -z'
'-x-1/2, y-1/2, -z'
'x, y, -z'

loop_
_atom_site_label
_atom_site_type_symbol
_atom_site_fract_x
_atom_site_fract_y
_atom_site_fract_z
_atom_site_U_iso_or_equiv
_atom_site_adp_type
_atom_site_occupancy
_atom_site_symmetry_multiplicity
_atom_site_calc_flag
_atom_site_refinement_flags
_atom_site_disorder_assembly
_atom_site_disorder_group
Er1 Er 0.31414(3) 0.276528(16) 0.5000 0.00458(5) Uani 1 2 d S . .
Er2 Er 0.07787(3) 0.099046(16) 0.5000 0.00450(5) Uani 1 2 d S . .
Er3 Er 0.09689(3) 0.237314(16) 0.0000 0.00452(5) Uani 1 2 d S . .
Er4 Er 0.88251(3) 0.077343(17) 0.0000 0.00505(5) Uani 1 2 d S . .
Mo1 Mo 0.36590(3) 0.08476(2) 0.27205(6) 0.00347(5) Uani 1 1 d . . .
Mo2 Mo 0.59200(5) 0.06822(3) 0.5000 0.00354(7) Uani 1 2 d S . .
Mo3 Mo 0.58352(5) 0.06034(3) 0.0000 0.00356(7) Uani 1 2 d S . .
O1 O 0.2246(3) 0.17453(19) 0.2642(6) 0.0064(5) Uani 1 1 d . . .
O2 O 0.1862(3) 0.36295(19) 0.2409(6) 0.0062(5) Uani 1 1 d . . .
O3 O 0.4588(3) 0.32673(19) 0.2470(6) 0.0057(5) Uani 1 1 d . . .
O4 O 0.4588(4) 0.1644(3) 0.5000 0.0055(7) Uani 1 2 d S . .
O5 O 0.2556(4) 0.0135(3) 0.5000 0.0054(7) Uani 1 2 d S . .
O6 O 0.4515(4) 0.1535(3) 0.0000 0.0055(7) Uani 1 2 d S . .
O7 O 0.2694(4) 0.0239(3) 0.0000 0.0052(7) Uani 1 2 d S . .
O8 O 0.5000 0.5000 0.2469(9) 0.0075(7) Uani 1 2 d S . .

loop_
_atom_site_aniso_label
_atom_site_aniso_U_11
_atom_site_aniso_U_22
_atom_site_aniso_U_33
_atom_site_aniso_U_23
_atom_site_aniso_U_13
_atom_site_aniso_U_12
Er1 0.00446(9) 0.00367(9) 0.00562(10) 0.000 0.000 -0.00024(7)
Er2 0.00404(9) 0.00420(8) 0.00527(9) 0.000 0.000 0.00022(7)
Er3 0.00451(10) 0.00360(9) 0.00544(10) 0.000 0.000 0.00034(7)
Er4 0.00448(9) 0.00458(9) 0.00608(10) 0.000 0.000 -0.00098(7)
Mo1 0.00348(12) 0.00295(11) 0.00399(12) 0.00005(9) 0.00007(10) 0.00030(9)
Mo2 0.00316(17) 0.00296(16) 0.00450(18) 0.000 0.000 -0.00016(13)
Mo3 0.00329(17) 0.00269(16) 0.00470(18) 0.000 0.000 -0.00017(13)
O1 0.0071(12) 0.0048(10) 0.0074(12) 0.0003(9) 0.0001(10) 0.0010(9)
O2 0.0064(11) 0.0066(11) 0.0056(12) -0.0002(9) 0.0007(10) 0.0021(9)
O3 0.0054(11) 0.0055(10) 0.0063(12) -0.0013(9) -0.0018(10) -0.0002(8)
O4 0.0052(16) 0.0051(15) 0.0063(16) 0.000 0.000 0.0008(12)
O5 0.0022(15) 0.0055(15) 0.0086(17) 0.000 0.000 0.0012(12)
O6 0.0068(17) 0.0043(14) 0.0055(16) 0.000 0.000 0.0003(13)
O7 0.0042(16) 0.0067(15) 0.0048(16) 0.000 0.000 0.0001(12)
O8 0.0092(18) 0.0046(14) 0.0088(18) 0.000 0.000 -0.0002(13)

loop_
_atom_type_symbol
_atom_type_description
_atom_type_scat_dispersion_real
_atom_type_scat_dispersion_imag
_atom_type_scat_source
Er Er -0.2586 4.9576 'International Tables Vol C Tables 4.2.6.8 and 6.1.1.4'
Mo Mo -1.6832 0.6857 'International Tables Vol C Tables 4.2.6.8 and 6.1.1.4'
O O 0.0106 0.0060 'International Tables Vol C Tables 4.2.6.8 and 6.1.1.4'

loop_
_geom_angle_atom_site_label_1
_geom_angle_atom_site_label_2
_geom_angle_atom_site_label_3
_geom_angle
_geom_angle_site_symmetry_1
_geom_angle_site_symmetry_3
_geom_angle_publ_flag
O3 Er1 O3 79.06(16) 8_556 . ?
O3 Er1 O1 154.30(11) 8_556 . ?
O3 Er1 O1 99.37(11) . . ?
O3 Er1 O1 99.37(11) 8_556 8_556 ?
O3 Er1 O1 154.30(11) . 8_556 ?
O1 Er1 O1 70.90(16) . 8_556 ?
O3 Er1 O4 79.42(12) 8_556 . ?
O3 Er1 O4 79.42(12) . . ?
O1 Er1 O4 75.11(12) . . ?
O1 Er1 O4 75.11(12) 8_556 . ?
O3 Er1 O2 124.88(11) 8_556 . ?
O3 Er1 O2 78.58(11) . . ?
O1 Er1 O2 79.11(11) . . ?
O1 Er1 O2 120.83(12) 8_556 . ?
O4 Er1 O2 142.61(8) . . ?
O3 Er1 O2 78.58(11) 8_556 8_556 ?
O3 Er1 O2 124.88(11) . 8_556 ?
O1 Er1 O2 120.83(11) . 8_556 ?
O1 Er1 O2 79.11(11) 8_556 8_556 ?
O4 Er1 O2 142.61(8) . 8_556 ?
O2 Er1 O2 74.42(15) . 8_556 ?
O3 Er1 Mo1 116.92(8) 8_556 . ?
O3 Er1 Mo1 87.79(8) . . ?
O1 Er1 Mo1 37.66(8) . . ?
O1 Er1 Mo1 69.88(8) 8_556 . ?
O4 Er1 Mo1 37.51(9) . . ?
O2 Er1 Mo1 111.78(7) . . ?
O2 Er1 Mo1 146.92(8) 8_556 . ?
O3 Er1 Mo1 87.79(8) 8_556 8_556 ?
O3 Er1 Mo1 116.92(8) . 8_556 ?
O1 Er1 Mo1 69.88(8) . 8_556 ?
O1 Er1 Mo1 37.66(8) 8_556 8_556 ?
O4 Er1 Mo1 37.51(9) . 8_556 ?
O2 Er1 Mo1 146.92(8) . 8_556 ?
O2 Er1 Mo1 111.78(7) 8_556 8_556 ?
Mo1 Er1 Mo1 45.410(13) . 8_556 ?
O3 Er1 Mo2 102.83(8) 8_556 6_566 ?
O3 Er1 Mo2 102.83(8) . 6_566 ?
O1 Er1 Mo2 102.51(8) . 6_566 ?
O1 Er1 Mo2 102.51(8) 8_556 6_566 ?
O4 Er1 Mo2 177.04(11) . 6_566 ?
O2 Er1 Mo2 37.22(8) . 6_566 ?
O2 Er1 Mo2 37.22(8) 8_556 6_566 ?
Mo1 Er1 Mo2 140.162(12) . 6_566 ?
Mo1 Er1 Mo2 140.162(12) 8_556 6_566 ?
O3 Er1 Er2 40.16(8) 8_556 6_666 ?
O3 Er1 Er2 40.16(8) . 6_666 ?
O1 Er1 Er2 137.89(8) . 6_666 ?
O1 Er1 Er2 137.89(8) 8_556 6_666 ?
O4 Er1 Er2 83.98(11) . 6_666 ?
O2 Er1 Er2 97.92(8) . 6_666 ?
O2 Er1 Er2 97.92(8) 8_556 6_666 ?
Mo1 Er1 Er2 112.649(11) . 6_666 ?
Mo1 Er1 Er2 112.649(11) 8_556 6_666 ?
Mo2 Er1 Er2 98.984(13) 6_566 6_666 ?
O3 Er1 Er3 166.63(8) 8_556 . ?
O3 Er1 Er3 90.10(8) . . ?
O1 Er1 Er3 35.04(8) . . ?
O1 Er1 Er3 93.79(8) 8_556 . ?
O4 Er1 Er3 106.48(7) . . ?
O2 Er1 Er3 44.07(8) . . ?
O2 Er1 Er3 101.78(8) 8_556 . ?
Mo1 Er1 Er3 69.936(8) . . ?
Mo1 Er1 Er3 104.230(10) 8_556 . ?
Mo2 Er1 Er3 71.743(9) 6_566 . ?
Er2 Er1 Er3 127.416(6) 6_666 . ?
O3 Er2 O3 79.25(17) 6_566 3_455 ?
O3 Er2 O8 123.66(9) 6_566 2_545 ?
O3 Er2 O8 75.68(10) 3_455 2_545 ?
O3 Er2 O8 75.68(10) 6_566 6_566 ?
O3 Er2 O8 123.66(9) 3_455 6_566 ?
O8 Er2 O8 77.87(19) 2_545 6_566 ?
O3 Er2 O5 139.83(9) 6_566 . ?
O3 Er2 O5 139.83(9) 3_455 . ?
O8 Er2 O5 84.09(9) 2_545 . ?
O8 Er2 O5 84.09(9) 6_566 . ?
O3 Er2 O1 75.62(11) 6_566 8_556 ?
O3 Er2 O1 117.87(11) 3_455 8_556 ?
O8 Er2 O1 159.63(8) 2_545 8_556 ?
O8 Er2 O1 103.42(12) 6_566 8_556 ?
O5 Er2 O1 75.90(11) . 8_556 ?
O3 Er2 O1 117.87(11) 6_566 . ?
O3 Er2 O1 75.62(11) 3_455 . ?
O8 Er2 O1 103.42(12) 2_545 . ?
O8 Er2 O1 159.63(8) 6_566 . ?
O5 Er2 O1 75.90(11) . . ?
O1 Er2 O1 68.28(16) 8_556 . ?
O3 Er2 Mo1 108.01(8) 6_566 8_556 ?
O3 Er2 Mo1 143.32(8) 3_455 8_556 ?
O8 Er2 Mo1 122.098(14) 2_545 8_556 ?
O8 Er2 Mo1 92.63(5) 6_566 8_556 ?
O5 Er2 Mo1 38.01(9) . 8_556 ?
O1 Er2 Mo1 37.99(7) 8_556 8_556 ?
O1 Er2 Mo1 69.24(8) . 8_556 ?
O3 Er2 Mo1 143.32(8) 6_566 . ?
O3 Er2 Mo1 108.01(8) 3_455 . ?
O8 Er2 Mo1 92.63(5) 2_545 . ?
O8 Er2 Mo1 122.098(14) 6_566 . ?
O5 Er2 Mo1 38.01(9) . . ?
O1 Er2 Mo1 69.24(8) 8_556 . ?
O1 Er2 Mo1 37.99(7) . . ?
Mo1 Er2 Mo1 45.454(14) 8_556 . ?
O3 Er2 Er1 40.26(8) 6_566 6_566 ?
O3 Er2 Er1 40.26(8) 3_455 6_566 ?
O8 Er2 Er1 95.486(12) 2_545 6_566 ?
O8 Er2 Er1 95.486(12) 6_566 6_566 ?
O5 Er2 Er1 179.45(11) . 6_566 ?
O1 Er2 Er1 104.55(8) 8_556 6_566 ?
O1 Er2 Er1 104.55(8) . 6_566 ?
Mo1 Er2 Er1 142.416(10) 8_556 6_566 ?
Mo1 Er2 Er1 142.416(10) . 6_566 ?
O3 Er2 Er4 103.20(8) 6_566 1_455 ?
O3 Er2 Er4 37.44(8) 3_455 1_455 ?
O8 Er2 Er4 38.24(6) 2_545 1_455 ?
O8 Er2 Er4 102.82(8) 6_566 1_455 ?
O5 Er2 Er4 115.07(5) . 1_455 ?
O1 Er2 Er4 152.48(8) 8_556 1_455 ?
O1 Er2 Er4 89.27(8) . 1_455 ?
Mo1 Er2 Er4 147.763(9) 8_556 1_455 ?
Mo1 Er2 Er4 103.095(8) . 1_455 ?
Er1 Er2 Er4 64.678(7) 6_566 1_455 ?
O3 Er2 Er4 37.44(8) 6_566 1_456 ?
O3 Er2 Er4 103.20(8) 3_455 1_456 ?
O8 Er2 Er4 102.82(8) 2_545 1_456 ?
O8 Er2 Er4 38.24(6) 6_566 1_456 ?
O5 Er2 Er4 115.07(5) . 1_456 ?
O1 Er2 Er4 89.27(8) 8_556 1_456 ?
O1 Er2 Er4 152.48(8) . 1_456 ?
Mo1 Er2 Er4 103.095(8) 8_556 1_456 ?
Mo1 Er2 Er4 147.763(9) . 1_456 ?
Er1 Er2 Er4 64.678(7) 6_566 1_456 ?
Er4 Er2 Er4 106.542(11) 1_455 1_456 ?
O1 Er3 O1 83.14(17) 8 . ?
O1 Er3 O3 77.69(11) 8 6_565 ?
O1 Er3 O3 127.18(11) . 6_565 ?
O1 Er3 O3 127.18(11) 8 3_455 ?
O1 Er3 O3 77.69(11) . 3_455 ?
O3 Er3 O3 76.06(16) 6_565 3_455 ?
O1 Er3 O6 137.04(9) 8 6_565 ?
O1 Er3 O6 137.04(9) . 6_565 ?
O3 Er3 O6 84.18(12) 6_565 6_565 ?
O3 Er3 O6 84.18(12) 3_455 6_565 ?
O1 Er3 O2 117.71(11) 8 . ?
O1 Er3 O2 76.52(11) . . ?
O3 Er3 O2 154.82(11) 6_565 . ?
O3 Er3 O2 104.88(11) 3_455 . ?
O6 Er3 O2 71.03(12) 6_565 . ?
O1 Er3 O2 76.52(11) 8 8 ?
O1 Er3 O2 117.71(11) . 8 ?
O3 Er3 O2 104.88(11) 6_565 8 ?
O3 Er3 O2 154.82(11) 3_455 8 ?
O6 Er3 O2 71.03(12) 6_565 8 ?
O2 Er3 O2 63.48(14) . 8 ?
O1 Er3 Mo3 117.85(8) 8 6_565 ?
O1 Er3 Mo3 117.85(8) . 6_565 ?
O3 Er3 Mo3 114.66(8) 6_565 6_565 ?
O3 Er3 Mo3 114.66(8) 3_455 6_565 ?
O6 Er3 Mo3 39.37(11) 6_565 6_565 ?
O2 Er3 Mo3 41.42(7) . 6_565 ?
O2 Er3 Mo3 41.42(7) 8 6_565 ?
O1 Er3 Er4 94.49(8) 8 1_455 ?
O1 Er3 Er4 94.49(8) . 1_455 ?
O3 Er3 Er4 39.97(8) 6_565 1_455 ?
O3 Er3 Er4 39.97(8) 3_455 1_455 ?
O6 Er3 Er4 95.98(11) 6_565 1_455 ?
O2 Er3 Er4 144.63(7) . 1_455 ?
O2 Er3 Er4 144.63(7) 8 1_455 ?
Mo3 Er3 Er4 135.353(14) 6_565 1_455 ?
O1 Er3 Er2 40.62(8) 8 1_554 ?
O1 Er3 Er2 106.81(8) . 1_554 ?
O3 Er3 Er2 37.25(8) 6_565 1_554 ?
O3 Er3 Er2 100.21(8) 3_455 1_554 ?
O6 Er3 Er2 114.61(6) 6_565 1_554 ?
O2 Er3 Er2 154.78(7) . 1_554 ?
O2 Er3 Er2 94.22(7) 8 1_554 ?
Mo3 Er3 Er2 127.405(6) 6_565 1_554 ?
Er4 Er3 Er2 60.593(6) 1_455 1_554 ?
O1 Er3 Er2 106.81(8) 8 . ?
O1 Er3 Er2 40.62(8) . . ?
O3 Er3 Er2 100.21(8) 6_565 . ?
O3 Er3 Er2 37.25(8) 3_455 . ?
O6 Er3 Er2 114.61(6) 6_565 . ?
O2 Er3 Er2 94.22(7) . . ?
O2 Er3 Er2 154.78(7) 8 . ?
Mo3 Er3 Er2 127.405(6) 6_565 . ?
Er4 Er3 Er2 60.593(6) 1_455 . ?
Er2 Er3 Er2 104.359(11) 1_554 . ?
O1 Er3 Er1 101.67(9) 8 . ?
O1 Er3 Er1 35.90(8) . . ?
O3 Er3 Er1 161.79(8) 6_565 . ?
O3 Er3 Er1 90.58(8) 3_455 . ?
O6 Er3 Er1 107.03(7) 6_565 . ?
O2 Er3 Er1 40.62(7) . . ?
O2 Er3 Er1 92.50(7) 8 . ?
Mo3 Er3 Er1 81.995(9) 6_565 . ?
Er4 Er3 Er1 122.874(6) 1_455 . ?
Er2 Er3 Er1 137.737(10) 1_554 . ?
Er2 Er3 Er1 62.281(6) . . ?
O3 Er4 O3 78.14(16) 3 6_665 ?
O3 Er4 O8 124.16(10) 3 6_665 ?
O3 Er4 O8 77.02(10) 6_665 6_665 ?
O3 Er4 O8 77.02(10) 3 2_645 ?
O3 Er4 O8 124.16(9) 6_665 2_645 ?
O8 Er4 O8 77.2(2) 6_665 2_645 ?
O3 Er4 O7 137.89(9) 3 5_655 ?
O3 Er4 O7 137.89(9) 6_665 5_655 ?
O8 Er4 O7 90.81(9) 6_665 5_655 ?
O8 Er4 O7 90.81(9) 2_645 5_655 ?
O3 Er4 O2 111.55(10) 3 6_665 ?
O3 Er4 O2 73.98(11) 6_665 6_665 ?
O8 Er4 O2 108.25(11) 6_665 6_665 ?
O8 Er4 O2 161.77(8) 2_645 6_665 ?
O7 Er4 O2 71.99(11) 5_655 6_665 ?
O3 Er4 O2 73.98(11) 3 3 ?
O3 Er4 O2 111.55(10) 6_665 3 ?
O8 Er4 O2 161.77(8) 6_665 3 ?
O8 Er4 O2 108.25(11) 2_645 3 ?
O7 Er4 O2 71.99(11) 5_655 3 ?
O2 Er4 O2 61.37(14) 6_665 3 ?
O3 Er4 Mo3 115.03(8) 3 . ?
O3 Er4 Mo3 115.03(8) 6_665 . ?
O8 Er4 Mo3 120.76(5) 6_665 . ?
O8 Er4 Mo3 120.76(5) 2_645 . ?
O7 Er4 Mo3 39.82(11) 5_655 . ?
O2 Er4 Mo3 41.29(7) 6_665 . ?
O2 Er4 Mo3 41.29(7) 3 . ?
O3 Er4 Er3 41.09(8) 3 1_655 ?
O3 Er4 Er3 41.09(8) 6_665 1_655 ?
O8 Er4 Er3 91.736(10) 6_665 1_655 ?
O8 Er4 Er3 91.736(10) 2_645 1_655 ?
O7 Er4 Er3 176.74(11) 5_655 1_655 ?
O2 Er4 Er3 105.26(7) 6_665 1_655 ?
O2 Er4 Er3 105.26(7) 3 1_655 ?
Mo3 Er4 Er3 136.920(13) . 1_655 ?
O3 Er4 Er4 102.45(8) 3 5_755 ?
O3 Er4 Er4 102.45(8) 6_665 5_755 ?
O8 Er4 Er4 38.59(10) 6_665 5_755 ?
O8 Er4 Er4 38.59(10) 2_645 5_755 ?
O7 Er4 Er4 91.03(11) 5_655 5_755 ?
O2 Er4 Er4 143.89(7) 6_665 5_755 ?
O2 Er4 Er4 143.89(7) 3 5_755 ?
Mo3 Er4 Er4 130.859(15) . 5_755 ?
Er3 Er4 Er4 92.221(13) 1_655 5_755 ?
O3 Er4 Er2 37.99(8) 3 1_655 ?
O3 Er4 Er2 102.83(8) 6_665 1_655 ?
O8 Er4 Er2 102.88(9) 6_665 1_655 ?
O8 Er4 Er2 39.03(6) 2_645 1_655 ?
O7 Er4 Er2 119.22(4) 5_655 1_655 ?
O2 Er4 Er2 146.85(7) 6_665 1_655 ?
O2 Er4 Er2 91.10(7) 3 1_655 ?
Mo3 Er4 Er2 126.595(5) . 1_655 ?
Er3 Er4 Er2 62.113(6) 1_655 1_655 ?
Er4 Er4 Er2 69.252(8) 5_755 1_655 ?
O3 Er4 Er2 102.83(8) 3 1_654 ?
O3 Er4 Er2 37.99(8) 6_665 1_654 ?
O8 Er4 Er2 39.03(6) 6_665 1_654 ?
O8 Er4 Er2 102.88(9) 2_645 1_654 ?
O7 Er4 Er2 119.22(4) 5_655 1_654 ?
O2 Er4 Er2 91.10(7) 6_665 1_654 ?
O2 Er4 Er2 146.85(7) 3 1_654 ?
Mo3 Er4 Er2 126.595(5) . 1_654 ?
Er3 Er4 Er2 62.113(6) 1_655 1_654 ?
Er4 Er4 Er2 69.252(8) 5_755 1_654 ?
Er2 Er4 Er2 106.542(11) 1_655 1_654 ?
O4 Mo1 O1 86.80(16) . . ?
O4 Mo1 O5 102.44(11) . . ?
O1 Mo1 O5 88.49(15) . . ?
O4 Mo1 O7 169.27(14) . . ?
O1 Mo1 O7 86.68(15) . . ?
O5 Mo1 O7 85.90(12) . . ?
O4 Mo1 O6 86.16(12) . . ?
O1 Mo1 O6 86.86(15) . . ?
O5 Mo1 O6 169.98(14) . . ?
O7 Mo1 O6 84.98(13) . . ?
O4 Mo1 Mo1 51.16(8) . 8_556 ?
O1 Mo1 Mo1 91.23(9) . 8_556 ?
O5 Mo1 Mo1 51.63(8) . 8_556 ?
O7 Mo1 Mo1 137.53(9) . 8_556 ?
O6 Mo1 Mo1 137.31(9) . 8_556 ?
O4 Mo1 Mo2 48.77(13) . . ?
O1 Mo1 Mo2 135.56(9) . . ?
O5 Mo1 Mo2 98.84(10) . . ?
O7 Mo1 Mo2 137.30(12) . . ?
O6 Mo1 Mo2 90.69(11) . . ?
Mo1 Mo1 Mo2 61.991(9) 8_556 . ?
O4 Mo1 Mo2 99.44(10) . 5_656 ?
O1 Mo1 Mo2 136.45(9) . 5_656 ?
O5 Mo1 Mo2 48.00(12) . 5_656 ?
O7 Mo1 Mo2 91.15(11) . 5_656 ?
O6 Mo1 Mo2 136.31(12) . 5_656 ?
Mo1 Mo1 Mo2 62.338(9) 8_556 5_656 ?
Mo2 Mo1 Mo2 63.718(19) . 5_656 ?
O4 Mo1 Mo3 91.71(11) . . ?
O1 Mo1 Mo3 133.07(9) . . ?
O5 Mo1 Mo3 137.10(12) . . ?
O7 Mo1 Mo3 86.53(11) . . ?
O6 Mo1 Mo3 46.30(12) . . ?
Mo1 Mo1 Mo3 123.200(9) 8_556 . ?
Mo2 Mo1 Mo3 61.287(11) . . ?
Mo2 Mo1 Mo3 90.068(16) 5_656 . ?
O4 Mo1 Mo3 138.55(13) . 5_655 ?
O1 Mo1 Mo3 133.35(9) . 5_655 ?
O5 Mo1 Mo3 90.32(10) . 5_655 ?
O7 Mo1 Mo3 46.75(12) . 5_655 ?
O6 Mo1 Mo3 86.44(10) . 5_655 ?
Mo1 Mo1 Mo3 123.146(9) 8_556 5_655 ?
Mo2 Mo1 Mo3 90.631(16) . 5_655 ?
Mo2 Mo1 Mo3 60.862(11) 5_656 5_655 ?
Mo3 Mo1 Mo3 55.285(19) . 5_655 ?
O4 Mo1 Mo1 128.84(8) . 8 ?
O1 Mo1 Mo1 88.77(9) . 8 ?
O5 Mo1 Mo1 128.37(8) . 8 ?
O7 Mo1 Mo1 42.47(9) . 8 ?
O6 Mo1 Mo1 42.69(9) . 8 ?
Mo1 Mo1 Mo1 180.00(4) 8_556 8 ?
Mo2 Mo1 Mo1 118.009(9) . 8 ?
Mo2 Mo1 Mo1 117.662(9) 5_656 8 ?
Mo3 Mo1 Mo1 56.800(9) . 8 ?
Mo3 Mo1 Mo1 56.854(9) 5_655 8 ?
O4 Mo1 Er2 99.17(11) . . ?
O1 Mo1 Er2 44.98(9) . . ?
O5 Mo1 Er2 43.64(12) . . ?
O7 Mo1 Er2 82.12(11) . . ?
O6 Mo1 Er2 130.53(13) . . ?
Mo1 Mo1 Er2 67.273(7) 8_556 . ?
Mo2 Mo1 Er2 129.228(14) . . ?
Mo2 Mo1 Er2 91.617(14) 5_656 . ?
Mo3 Mo1 Er2 168.553(15) . . ?
Mo3 Mo1 Er2 116.270(15) 5_655 . ?
Mo1 Mo1 Er2 112.727(7) 8 . ?
O5 Mo2 O4 171.53(18) 5_656 . ?
O5 Mo2 O2 87.01(13) 5_656 6_666 ?
O4 Mo2 O2 86.97(13) . 6_666 ?
O5 Mo2 O2 87.01(13) 5_656 3 ?
O4 Mo2 O2 86.97(13) . 3 ?
O2 Mo2 O2 89.43(18) 6_666 3 ?
O5 Mo2 Mo1 138.28(9) 5_656 . ?
O4 Mo2 Mo1 48.03(10) . . ?
O2 Mo2 Mo1 134.71(9) 6_666 . ?
O2 Mo2 Mo1 92.45(9) 3 . ?
O5 Mo2 Mo1 138.28(9) 5_656 8_556 ?
O4 Mo2 Mo1 48.03(10) . 8_556 ?
O2 Mo2 Mo1 92.45(9) 6_666 8_556 ?
O2 Mo2 Mo1 134.71(9) 3 8_556 ?
Mo1 Mo2 Mo1 56.017(19) . 8_556 ?
O5 Mo2 Mo1 48.06(10) 5_656 4_655 ?
O4 Mo2 Mo1 138.31(9) . 4_655 ?
O2 Mo2 Mo1 134.72(9) 6_666 4_655 ?
O2 Mo2 Mo1 92.89(9) 3 4_655 ?
Mo1 Mo2 Mo1 90.387(16) . 4_655 ?
Mo1 Mo2 Mo1 116.282(19) 8_556 4_655 ?
O5 Mo2 Mo1 48.06(10) 5_656 5_656 ?
O4 Mo2 Mo1 138.31(9) . 5_656 ?
O2 Mo2 Mo1 92.89(9) 6_666 5_656 ?
O2 Mo2 Mo1 134.72(9) 3 5_656 ?
Mo1 Mo2 Mo1 116.282(19) . 5_656 ?
Mo1 Mo2 Mo1 90.387(16) 8_556 5_656 ?
Mo1 Mo2 Mo1 55.324(18) 4_655 5_656 ?
O5 Mo2 Mo3 89.861(16) 5_656 . ?
O4 Mo2 Mo3 90.595(16) . . ?
O2 Mo2 Mo3 137.80(9) 6_666 . ?
O2 Mo2 Mo3 48.38(9) 3 . ?
Mo1 Mo2 Mo3 60.481(14) . . ?
Mo1 Mo2 Mo3 116.43(2) 8_556 . ?
Mo1 Mo2 Mo3 60.216(13) 4_655 . ?
Mo1 Mo2 Mo3 115.493(19) 5_656 . ?
O5 Mo2 Mo3 89.861(16) 5_656 1_556 ?
O4 Mo2 Mo3 90.595(16) . 1_556 ?
O2 Mo2 Mo3 48.38(9) 6_666 1_556 ?
O2 Mo2 Mo3 137.80(9) 3 1_556 ?
Mo1 Mo2 Mo3 116.43(2) . 1_556 ?
Mo1 Mo2 Mo3 60.481(14) 8_556 1_556 ?
Mo1 Mo2 Mo3 115.493(19) 4_655 1_556 ?
Mo1 Mo2 Mo3 60.216(13) 5_656 1_556 ?
Mo3 Mo2 Mo3 173.77(3) . 1_556 ?
O5 Mo2 Mo2 93.79(13) 5_656 5_656 ?
O4 Mo2 Mo2 94.68(13) . 5_656 ?
O2 Mo2 Mo2 135.29(9) 6_666 5_656 ?
O2 Mo2 Mo2 135.29(9) 3 5_656 ?
Mo1 Mo2 Mo2 58.669(17) . 5_656 ?
Mo1 Mo2 Mo2 58.669(17) 8_556 5_656 ?
Mo1 Mo2 Mo2 57.613(16) 4_655 5_656 ?
Mo1 Mo2 Mo2 57.613(16) 5_656 5_656 ?
Mo3 Mo2 Mo2 86.904(14) . 5_656 ?
Mo3 Mo2 Mo2 86.904(14) 1_556 5_656 ?
O5 Mo2 Er1 84.51(12) 5_656 6_666 ?
O4 Mo2 Er1 87.02(13) . 6_666 ?
O2 Mo2 Er1 44.73(9) 6_666 6_666 ?
O2 Mo2 Er1 44.73(9) 3 6_666 ?
Mo1 Mo2 Er1 122.740(16) . 6_666 ?
Mo1 Mo2 Er1 122.740(16) 8_556 6_666 ?
Mo1 Mo2 Er1 120.968(17) 4_655 6_666 ?
Mo1 Mo2 Er1 120.968(17) 5_656 6_666 ?
Mo3 Mo2 Er1 93.084(14) . 6_666 ?
Mo3 Mo2 Er1 93.084(14) 1_556 6_666 ?
Mo2 Mo2 Er1 178.31(3) 5_656 6_666 ?
O6 Mo3 O7 174.02(18) . 5_655 ?
O6 Mo3 O2 86.72(13) . 3 ?
O7 Mo3 O2 88.69(13) 5_655 3 ?
O6 Mo3 O2 86.72(13) . 6_665 ?
O7 Mo3 O2 88.69(13) 5_655 6_665 ?
O2 Mo3 O2 79.66(17) 3 6_665 ?
O6 Mo3 Mo3 93.30(13) . 5_655 ?
O7 Mo3 Mo3 92.68(13) 5_655 5_655 ?
O2 Mo3 Mo3 140.16(9) 3 5_655 ?
O2 Mo3 Mo3 140.16(9) 6_665 5_655 ?
O6 Mo3 Mo1 47.98(9) . 8 ?
O7 Mo3 Mo1 135.90(8) 5_655 8 ?
O2 Mo3 Mo1 134.18(9) 3 8 ?
O2 Mo3 Mo1 89.74(9) 6_665 8 ?
Mo3 Mo3 Mo1 62.437(18) 5_655 8 ?
O6 Mo3 Mo1 47.98(9) . . ?
O7 Mo3 Mo1 135.90(8) 5_655 . ?
O2 Mo3 Mo1 89.74(9) 3 . ?
O2 Mo3 Mo1 134.18(9) 6_665 . ?
Mo3 Mo3 Mo1 62.437(18) 5_655 . ?
Mo1 Mo3 Mo1 66.401(19) 8 . ?
O6 Mo3 Mo1 136.20(8) . 5_655 ?
O7 Mo3 Mo1 47.65(8) 5_655 5_655 ?
O2 Mo3 Mo1 135.76(9) 3 5_655 ?
O2 Mo3 Mo1 90.92(9) 6_665 5_655 ?
Mo3 Mo3 Mo1 62.278(18) 5_655 5_655 ?
Mo1 Mo3 Mo1 88.321(16) 8 5_655 ?
Mo1 Mo3 Mo1 124.715(19) . 5_655 ?
O6 Mo3 Mo1 136.20(8) . 4_655 ?
O7 Mo3 Mo1 47.65(8) 5_655 4_655 ?
O2 Mo3 Mo1 90.92(9) 3 4_655 ?
O2 Mo3 Mo1 135.76(9) 6_665 4_655 ?
Mo3 Mo3 Mo1 62.278(18) 5_655 4_655 ?
Mo1 Mo3 Mo1 124.715(19) 8 4_655 ?
Mo1 Mo3 Mo1 88.321(16) . 4_655 ?
Mo1 Mo3 Mo1 66.292(19) 5_655 4_655 ?
O6 Mo3 Mo2 89.438(16) . . ?
O7 Mo3 Mo2 90.240(16) 5_655 . ?
O2 Mo3 Mo2 47.07(9) 3 . ?
O2 Mo3 Mo2 126.73(9) 6_665 . ?
Mo3 Mo3 Mo2 93.091(14) 5_655 . ?
Mo1 Mo3 Mo2 124.54(2) 8 . ?
Mo1 Mo3 Mo2 58.231(14) . . ?
Mo1 Mo3 Mo2 125.15(2) 5_655 . ?
Mo1 Mo3 Mo2 58.922(13) 4_655 . ?
O6 Mo3 Mo2 89.438(16) . 1_554 ?
O7 Mo3 Mo2 90.240(16) 5_655 1_554 ?
O2 Mo3 Mo2 126.73(9) 3 1_554 ?
O2 Mo3 Mo2 47.07(9) 6_665 1_554 ?
Mo3 Mo3 Mo2 93.091(14) 5_655 1_554 ?
Mo1 Mo3 Mo2 58.231(14) 8 1_554 ?
Mo1 Mo3 Mo2 124.54(2) . 1_554 ?
Mo1 Mo3 Mo2 58.922(13) 5_655 1_554 ?
Mo1 Mo3 Mo2 125.15(2) 4_655 1_554 ?
Mo2 Mo3 Mo2 173.77(3) . 1_554 ?
O6 Mo3 Er4 128.85(13) . . ?
O7 Mo3 Er4 45.16(13) 5_655 . ?
O2 Mo3 Er4 55.91(9) 3 . ?
O2 Mo3 Er4 55.91(9) 6_665 . ?
Mo3 Mo3 Er4 137.85(3) 5_655 . ?
Mo1 Mo3 Er4 144.187(11) 8 . ?
Mo1 Mo3 Er4 144.187(11) . . ?
Mo1 Mo3 Er4 82.973(15) 5_655 . ?
Mo1 Mo3 Er4 82.972(15) 4_655 . ?
Mo2 Mo3 Er4 87.967(15) . . ?
Mo2 Mo3 Er4 87.967(15) 1_554 . ?
Mo1 O1 Er3 139.15(17) . . ?
Mo1 O1 Er1 99.58(13) . . ?
Er3 O1 Er1 109.06(12) . . ?
Mo1 O1 Er2 97.03(12) . . ?
Er3 O1 Er2 101.29(13) . . ?
Er1 O1 Er2 107.43(13) . . ?
Mo2 O2 Mo3 84.54(11) 6_566 6_565 ?
Mo2 O2 Er1 98.05(13) 6_566 . ?
Mo3 O2 Er1 176.53(17) 6_565 . ?
Mo2 O2 Er3 126.42(15) 6_566 . ?
Mo3 O2 Er3 84.91(11) 6_565 . ?
Er1 O2 Er3 95.31(10) . . ?
Mo2 O2 Er4 123.51(14) 6_566 6_565 ?
Mo3 O2 Er4 82.80(11) 6_565 6_565 ?
Er1 O2 Er4 93.83(11) . 6_565 ?
Er3 O2 Er4 106.91(11) . 6_565 ?
Er4 O3 Er2 104.57(12) 6_565 6_666 ?
Er4 O3 Er1 113.02(14) 6_565 . ?
Er2 O3 Er1 99.58(13) 6_666 . ?
Er4 O3 Er3 98.94(13) 6_565 6_665 ?
Er2 O3 Er3 105.04(13) 6_666 6_665 ?
Er1 O3 Er3 132.81(14) . 6_665 ?
Mo1 O4 Mo1 77.68(16) . 8_556 ?
Mo1 O4 Mo2 83.20(15) . . ?
Mo1 O4 Mo2 83.20(15) 8_556 . ?
Mo1 O4 Er1 98.39(16) . . ?
Mo1 O4 Er1 98.39(16) 8_556 . ?
Mo2 O4 Er1 178.0(2) . . ?
Mo2 O5 Mo1 83.95(15) 5_656 8_556 ?
Mo2 O5 Mo1 83.95(15) 5_656 . ?
Mo1 O5 Mo1 76.73(15) 8_556 . ?
Mo2 O5 Er2 177.1(2) 5_656 . ?
Mo1 O5 Er2 98.35(15) 8_556 . ?
Mo1 O5 Er2 98.35(15) . . ?
Mo3 O6 Mo1 85.72(14) . 8 ?
Mo3 O6 Mo1 85.72(14) . . ?
Mo1 O6 Mo1 94.61(18) 8 . ?
Mo3 O6 Er3 94.40(18) . 6_665 ?
Mo1 O6 Er3 132.67(9) 8 6_665 ?
Mo1 O6 Er3 132.67(9) . 6_665 ?
Mo3 O7 Mo1 85.59(15) 5_655 . ?
Mo3 O7 Mo1 85.59(15) 5_655 8 ?
Mo1 O7 Mo1 95.06(18) . 8 ?
Mo3 O7 Er4 95.01(17) 5_655 5_655 ?
Mo1 O7 Er4 132.45(9) . 5_655 ?
Mo1 O7 Er4 132.45(9) 8 5_655 ?
Er4 O8 Er4 102.83(19) 6_565 2_655 ?
Er4 O8 Er2 102.728(10) 6_565 6_666 ?
Er4 O8 Er2 124.301(10) 2_655 6_666 ?
Er4 O8 Er2 124.301(10) 6_565 2 ?
Er4 O8 Er2 102.728(10) 2_655 2 ?
Er2 O8 Er2 102.13(19) 6_666 2 ?

loop_
_geom_bond_atom_site_label_1
_geom_bond_atom_site_label_2
_geom_bond_distance
_geom_bond_site_symmetry_2
_geom_bond_publ_flag
Er1 O3 2.242(3) 8_556 ?
Er1 O3 2.242(3) . ?
Er1 O1 2.293(3) . ?
Er1 O1 2.293(3) 8_556 ?
Er1 O4 2.343(4) . ?
Er1 O2 2.417(3) . ?
Er1 O2 2.417(3) 8_556 ?
Er1 Mo1 3.3306(5) . ?
Er1 Mo1 3.3306(5) 8_556 ?
Er1 Mo2 3.4003(6) 6_566 ?
Er1 Er2 3.4208(4) 6_666 ?
Er1 Er3 3.6964(3) . ?
Er2 O3 2.237(3) 6_566 ?
Er2 O3 2.237(3) 3_455 ?
Er2 O8 2.272(3) 2_545 ?
Er2 O8 2.272(3) 6_566 ?
Er2 O5 2.321(4) . ?
Er2 O1 2.370(3) 8_556 ?
Er2 O1 2.370(3) . ?
Er2 Mo1 3.3275(5) 8_556 ?
Er2 Mo1 3.3275(5) . ?
Er2 Er1 3.4208(4) 6_566 ?
Er2 Er4 3.5183(3) 1_455 ?
Er2 Er4 3.5183(3) 1_456 ?
Er3 O1 2.245(3) 8 ?
Er3 O1 2.245(3) . ?
Er3 O3 2.261(3) 6_565 ?
Er3 O3 2.261(3) 3_455 ?
Er3 O6 2.312(5) 6_565 ?
Er3 O2 2.582(3) . ?
Er3 O2 2.582(3) 8 ?
Er3 Mo3 3.1928(6) 6_565 ?
Er3 Er4 3.3983(4) 1_455 ?
Er3 Er2 3.5696(3) 1_554 ?
Er4 O3 2.210(3) 3 ?
Er4 O3 2.210(3) 6_665 ?
Er4 O8 2.232(3) 6_665 ?
Er4 O8 2.232(3) 2_645 ?
Er4 O7 2.270(4) 5_655 ?
Er4 O2 2.662(3) 6_665 ?
Er4 O2 2.662(3) 3 ?
Er4 Mo3 3.1887(6) . ?
Er4 Er3 3.3983(4) 1_655 ?
Er4 Er4 3.4901(6) 5_755 ?
Er4 Er2 3.5183(3) 1_655 ?
Er4 Er2 3.5183(3) 1_654 ?
Mo1 O4 2.050(4) . ?
Mo1 O1 2.064(3) . ?
Mo1 O5 2.071(3) . ?
Mo1 O7 2.080(3) . ?
Mo1 O6 2.087(3) . ?
Mo1 Mo1 2.5711(7) 8_556 ?
Mo1 Mo2 2.7375(6) . ?
Mo1 Mo2 2.7690(6) 5_656 ?
Mo1 Mo3 2.8019(6) . ?
Mo1 Mo3 2.8060(5) 5_655 ?
Mo1 Mo1 3.0685(7) 8 ?
Mo2 O5 2.069(4) 5_656 ?
Mo2 O4 2.074(4) . ?
Mo2 O2 2.077(3) 6_666 ?
Mo2 O2 2.077(3) 3 ?
Mo2 Mo1 2.7375(6) 8_556 ?
Mo2 Mo1 2.7690(6) 4_655 ?
Mo2 Mo1 2.7690(6) 5_656 ?
Mo2 Mo3 2.82397(11) . ?
Mo2 Mo3 2.82397(10) 1_556 ?
Mo2 Mo2 2.9066(10) 5_656 ?
Mo2 Er1 3.4003(6) 6_666 ?
Mo3 O6 2.031(5) . ?
Mo3 O7 2.050(4) 5_655 ?
Mo3 O2 2.121(3) 3 ?
Mo3 O2 2.121(3) 6_665 ?
Mo3 Mo3 2.6018(10) 5_655 ?
Mo3 Mo1 2.8019(6) 8 ?
Mo3 Mo1 2.8060(5) 5_655 ?
Mo3 Mo1 2.8060(5) 4_655 ?
Mo3 Mo2 2.82397(11) 1_554 ?
O2 Mo2 2.077(3) 6_566 ?
O2 Mo3 2.121(3) 6_565 ?
O2 Er4 2.662(3) 6_565 ?
O3 Er4 2.210(3) 6_565 ?
O3 Er2 2.237(3) 6_666 ?
O3 Er3 2.261(3) 6_665 ?
O4 Mo1 2.050(3) 8_556 ?
O5 Mo2 2.069(4) 5_656 ?
O5 Mo1 2.071(3) 8_556 ?
O6 Mo1 2.087(3) 8 ?
O6 Er3 2.312(5) 6_665 ?
O7 Mo3 2.050(4) 5_655 ?
O7 Mo1 2.080(3) 8 ?
O7 Er4 2.270(4) 5_655 ?
O8 Er4 2.232(3) 6_565 ?
O8 Er4 2.232(3) 2_655 ?
O8 Er2 2.272(3) 6_666 ?
O8 Er2 2.272(3) 2 ?
